data_4507869
loop_
_publ_author_name
'Chen, Na'
'Li, Ming-Xing'
'Yang, Peng'
'He, Xiang'
'Shao, Min'
'Zhu, Shou-Rong'

_publ_section_title
;
 Chiral Coordination Polymers with SHG-Active and Luminescence: An Unusual
 Homochiral 3D MOF Constructed from Achiral Components
;
_journal_issue 6
_journal_name_full 'Crystal Growth &amp; Design'
_journal_page_first 2650
_journal_paper_doi 10.1021/cg400426m
_journal_volume 13
_journal_year 2013
_chemical_formula_sum 'C27 H20 Cu3 N15'
_chemical_formula_weight 745.20
_chemical_name_systematic
; 
 ? 
;
_space_group_IT_number 33
_symmetry_cell_setting orthorhombic
_symmetry_space_group_name_Hall 'P 2c -2n'
_symmetry_space_group_name_H-M 'P n a 21'
_atom_sites_solution_hydrogens geom
_atom_sites_solution_primary direct
_atom_sites_solution_secondary difmap
_audit_creation_method SHELXL-97
_cell_angle_alpha 90.00
_cell_angle_beta 90.00
_cell_angle_gamma 90.00
_cell_formula_units_Z 4
_cell_length_a 17.211(2)
_cell_length_b 22.975(3)
_cell_length_c 7.2785(10)
_cell_measurement_reflns_used 3309
_cell_measurement_temperature 273(2)
_cell_measurement_theta_max 21.43
_cell_measurement_theta_min 2.53
_cell_volume 2878.1(6)
_computing_cell_refinement 'Bruker SMART'
_computing_data_collection 'Bruker SMART'
_computing_data_reduction 'Bruker SAINT'
_computing_molecular_graphics 'Bruker SHELXTL'
_computing_publication_material 'Bruker SHELXTL'
_computing_structure_refinement 'SHELXL-97 (Sheldrick, 1997)'
_computing_structure_solution 'SHELXS-97 (Sheldrick, 1990)'
_diffrn_ambient_temperature 273(2)
_diffrn_measured_fraction_theta_full 0.999
_diffrn_measured_fraction_theta_max 0.999
_diffrn_measurement_device_type 'CCD area detector'
_diffrn_measurement_method 'phi and omega scans'
_diffrn_radiation_monochromator graphite
_diffrn_radiation_source 'fine-focus sealed tube'
_diffrn_radiation_type MoK\a
_diffrn_radiation_wavelength 0.71073
_diffrn_reflns_av_R_equivalents 0.0588
_diffrn_reflns_av_sigmaI/netI 0.0725
_diffrn_reflns_limit_h_max 18
_diffrn_reflns_limit_h_min -20
_diffrn_reflns_limit_k_max 27
_diffrn_reflns_limit_k_min -27
_diffrn_reflns_limit_l_max 7
_diffrn_reflns_limit_l_min -8
_diffrn_reflns_number 14476
_diffrn_reflns_theta_full 25.05
_diffrn_reflns_theta_max 25.05
_diffrn_reflns_theta_min 2.13
_exptl_absorpt_coefficient_mu 2.246
_exptl_absorpt_correction_T_max 0.7294
_exptl_absorpt_correction_T_min 0.5523
_exptl_absorpt_correction_type multi-scan
_exptl_absorpt_process_details sadabs
_exptl_crystal_colour yellow
_exptl_crystal_density_diffrn 1.720
_exptl_crystal_density_method 'not measured'
_exptl_crystal_description block
_exptl_crystal_F_000 1496
_exptl_crystal_size_max 0.30
_exptl_crystal_size_mid 0.30
_exptl_crystal_size_min 0.15
_refine_diff_density_max 0.388
_refine_diff_density_min -0.298
_refine_diff_density_rms 0.062
_refine_ls_abs_structure_details 'Flack H D (1983), Acta Cryst. A39, 876-881'
_refine_ls_abs_structure_Flack -0.010(19)
_refine_ls_extinction_method none
_refine_ls_goodness_of_fit_ref 1.024
_refine_ls_hydrogen_treatment mixed
_refine_ls_matrix_type full
_refine_ls_number_parameters 486
_refine_ls_number_reflns 4650
_refine_ls_number_restraints 1
_refine_ls_restrained_S_all 1.024
_refine_ls_R_factor_all 0.0678
_refine_ls_R_factor_gt 0.0416
_refine_ls_shift/su_max 0.001
_refine_ls_shift/su_mean 0.000
_refine_ls_structure_factor_coef Fsqd
_refine_ls_weighting_details 'calc w=1/[\s^2^(Fo^2^)+(0.0259P)^2^+1.1546P] where P=(Fo^2^+2Fc^2^)/3'
_refine_ls_weighting_scheme calc
_refine_ls_wR_factor_gt 0.0842
_refine_ls_wR_factor_ref 0.0969
_reflns_number_gt 3398
_reflns_number_total 4650
_reflns_threshold_expression >2sigma(I)
_cod_data_source_file cg400426m_si_003.cif
_cod_data_source_block a
_cod_depositor_comments
;
The following automatic conversions were performed:

'_symmetry_cell_setting' value 'Orthorhombic' changed to
'orthorhombic' according to
/home/saulius/struct/CIF-dictionaries/cif_core.dic dictionary named
'cif_core.dic' version 2.3.1 from 2005-06-27.

Automatic conversion script
Id: cif_fix_values 1891 2012-01-12 08:04:46Z andrius 
;
_cod_original_sg_symbol_H-M Pna2(1)
_cod_database_code 4507869

loop_
_symmetry_equiv_pos_as_xyz
'x, y, z'
'-x, -y, z+1/2'
'-x+1/2, y+1/2, z+1/2'
'x+1/2, -y+1/2, z'

loop_
_atom_site_label
_atom_site_type_symbol
_atom_site_fract_x
_atom_site_fract_y
_atom_site_fract_z
_atom_site_U_iso_or_equiv
_atom_site_adp_type
_atom_site_occupancy
_atom_site_symmetry_multiplicity
_atom_site_calc_flag
Cu1 Cu 0.86065(4) -0.04949(3) 0.45920(13) 0.0572(2) Uani 1 1 d
Cu2 Cu 0.64581(4) 0.07409(3) 0.64120(13) 0.0579(2) Uani 1 1 d
Cu3 Cu 0.94729(5) -0.25171(3) 0.45771(16) 0.0657(2) Uani 1 1 d
C1 C 1.0344(3) -0.0293(3) 0.4245(10) 0.0513(17) Uani 1 1 d
C2 C 1.1027(3) 0.0007(2) 0.4402(11) 0.0514(15) Uani 1 1 d
C3 C 1.1040(3) 0.0596(2) 0.4831(9) 0.0411(14) Uani 1 1 d
C4 C 1.0321(3) 0.0861(3) 0.5032(10) 0.0519(19) Uani 1 1 d
C5 C 0.9654(3) 0.0532(3) 0.4865(11) 0.0506(17) Uani 1 1 d
C6 C 1.1779(3) 0.0890(2) 0.5110(9) 0.0450(16) Uani 1 1 d
C7 C 1.2689(3) 0.1534(2) 0.5587(9) 0.0425(14) Uani 1 1 d
C8 C 1.3123(3) 0.2074(2) 0.5828(8) 0.0451(15) Uani 1 1 d
C9 C 1.3914(4) 0.2082(3) 0.5452(10) 0.0565(17) Uani 1 1 d
C10 C 1.4331(4) 0.2589(3) 0.5669(11) 0.065(2) Uani 1 1 d
C11 C 1.3276(5) 0.3082(3) 0.6619(12) 0.0603(19) Uani 1 1 d
C12 C 1.2804(4) 0.2598(3) 0.6445(11) 0.0508(16) Uani 1 1 d
C13 C 0.4829(4) 0.0267(3) 0.6892(10) 0.0548(18) Uani 1 1 d
C14 C 0.4251(4) -0.0138(3) 0.7021(11) 0.058(2) Uani 1 1 d
C15 C 0.4414(3) -0.0721(3) 0.7096(8) 0.0466(15) Uani 1 1 d
C16 C 0.5199(4) -0.0877(3) 0.7016(10) 0.0551(19) Uani 1 1 d
C17 C 0.5745(4) -0.0453(3) 0.6868(11) 0.0590(19) Uani 1 1 d
C18 C 0.3843(4) -0.1194(3) 0.7252(9) 0.0451(15) Uani 1 1 d
C19 C 0.2805(4) -0.1721(2) 0.6999(9) 0.0481(16) Uani 1 1 d
C20 C 0.2018(3) -0.1917(3) 0.6573(9) 0.0476(15) Uani 1 1 d
C21 C 0.1374(4) -0.1565(3) 0.6755(10) 0.0535(17) Uani 1 1 d
C22 C 0.0657(4) -0.1782(3) 0.6314(10) 0.0549(16) Uani 1 1 d
C23 C 0.1161(5) -0.2662(3) 0.5543(10) 0.0591(19) Uani 1 1 d
C24 C 0.1903(5) -0.2491(3) 0.5981(9) 0.0575(18) Uani 1 1 d
C25 C 0.8922(3) -0.1799(2) 0.4660(12) 0.0567(18) Uani 1 1 d
C26 C 0.7845(3) 0.0069(2) 0.4894(10) 0.0512(18) Uani 1 1 d
C27 C 0.6076(4) 0.1398(3) 0.7504(9) 0.0454(16) Uani 1 1 d
N1 N 0.9642(2) -0.00289(18) 0.4450(9) 0.0468(11) Uani 1 1 d
N2 N 1.2439(3) 0.0608(2) 0.5329(8) 0.0582(15) Uani 1 1 d
N3 N 1.3013(3) 0.1015(2) 0.5624(9) 0.0615(16) Uani 1 1 d
N4 N 1.1914(2) 0.14679(18) 0.5266(6) 0.0391(11) Uani 1 1 d
N5 N 1.1323(3) 0.1901(3) 0.5078(12) 0.058(2) Uani 1 1 d
N6 N 1.4025(3) 0.3097(2) 0.6240(10) 0.0677(16) Uani 1 1 d
N7 N 0.5584(3) 0.0122(2) 0.6811(8) 0.0565(15) Uani 1 1 d
N8 N 0.4015(3) -0.1703(2) 0.7896(8) 0.0529(13) Uani 1 1 d
N9 N 0.3357(3) -0.2044(2) 0.7730(8) 0.0574(14) Uani 1 1 d
N10 N 0.3083(3) -0.11753(19) 0.6681(8) 0.0470(12) Uani 1 1 d
N11 N 0.2672(4) -0.0746(3) 0.5712(11) 0.0628(19) Uani 1 1 d
N12 N 0.0533(3) -0.2319(2) 0.5658(8) 0.0581(14) Uani 1 1 d
N13 N 0.8749(3) -0.1326(3) 0.4619(12) 0.0895(19) Uani 1 1 d
N14 N 0.7342(4) 0.0358(3) 0.5408(10) 0.0821(19) Uani 1 1 d
N15 N 0.5837(3) 0.1795(3) 0.8248(9) 0.0778(19) Uani 1 1 d
H11A H 0.258(2) -0.035(2) 0.626(7) 0.028(13) Uiso 1 1 d
H23 H 0.109(2) -0.301(2) 0.516(7) 0.022(13) Uiso 1 1 d
H22 H 0.019(3) -0.156(2) 0.642(8) 0.036(14) Uiso 1 1 d
H24 H 0.239(3) -0.272(2) 0.588(8) 0.052(17) Uiso 1 1 d
H14 H 0.385(3) -0.006(2) 0.701(7) 0.016(15) Uiso 1 1 d
H13 H 0.471(3) 0.066(2) 0.689(7) 0.030(14) Uiso 1 1 d
H1 H 1.034(2) -0.070(2) 0.385(6) 0.022(12) Uiso 1 1 d
H2 H 1.153(3) -0.020(3) 0.417(9) 0.069(19) Uiso 1 1 d
H5 H 0.918(3) 0.068(2) 0.486(8) 0.046(16) Uiso 1 1 d
H4 H 1.024(3) 0.121(2) 0.529(7) 0.039(16) Uiso 1 1 d
H10 H 1.488(4) 0.259(2) 0.555(8) 0.056(18) Uiso 1 1 d
H9 H 1.412(3) 0.172(2) 0.493(8) 0.046(16) Uiso 1 1 d
H12 H 1.235(3) 0.2610(18) 0.664(7) 0.020(14) Uiso 1 1 d
H11 H 1.309(3) 0.342(3) 0.700(10) 0.07(2) Uiso 1 1 d
H16 H 0.535(3) -0.130(2) 0.704(8) 0.059(18) Uiso 1 1 d
H17 H 0.635(4) -0.054(3) 0.697(12) 0.11(3) Uiso 1 1 d
H21 H 0.147(3) -0.117(3) 0.723(10) 0.07(2) Uiso 1 1 d
H11B H 0.289(3) -0.055(3) 0.522(8) 0.03(2) Uiso 1 1 d
H5A H 1.134(8) 0.208(7) 0.66(3) 0.27(7) Uiso 1 1 d
H5B H 1.148(3) 0.210(2) 0.475(10) 0.02(2) Uiso 1 1 d

loop_
_atom_site_aniso_label
_atom_site_aniso_U_11
_atom_site_aniso_U_22
_atom_site_aniso_U_33
_atom_site_aniso_U_23
_atom_site_aniso_U_13
_atom_site_aniso_U_12
Cu1 0.0541(4) 0.0465(4) 0.0711(6) -0.0079(5) -0.0017(5) 0.0016(3)
Cu2 0.0570(4) 0.0551(5) 0.0616(5) -0.0095(5) 0.0011(5) 0.0063(4)
Cu3 0.0834(5) 0.0467(4) 0.0669(5) -0.0045(5) -0.0080(6) -0.0136(4)
C1 0.059(4) 0.037(3) 0.058(5) -0.007(3) -0.002(4) 0.005(3)
C2 0.041(3) 0.049(3) 0.064(4) -0.005(4) 0.002(4) 0.005(3)
C3 0.042(3) 0.039(3) 0.042(4) -0.001(3) -0.002(3) 0.004(2)
C4 0.050(4) 0.034(3) 0.071(6) 0.004(3) 0.001(3) 0.003(3)
C5 0.036(3) 0.045(3) 0.070(5) 0.005(3) -0.005(3) 0.003(3)
C6 0.039(3) 0.043(3) 0.053(4) 0.000(3) 0.000(3) -0.001(3)
C7 0.033(3) 0.045(3) 0.050(4) 0.004(3) -0.001(3) 0.003(3)
C8 0.038(3) 0.048(4) 0.049(4) 0.003(3) -0.001(3) -0.006(3)
C9 0.059(4) 0.061(5) 0.049(4) 0.003(4) -0.003(3) -0.007(4)
C10 0.044(4) 0.083(6) 0.069(5) 0.024(4) -0.003(4) -0.021(4)
C11 0.075(5) 0.044(4) 0.061(5) 0.004(4) -0.014(5) -0.005(4)
C12 0.045(4) 0.051(4) 0.057(4) -0.003(4) -0.005(4) -0.002(3)
C13 0.052(4) 0.038(4) 0.074(5) 0.003(3) 0.007(3) 0.009(3)
C14 0.038(4) 0.055(5) 0.080(6) 0.008(4) 0.012(4) 0.014(4)
C15 0.051(4) 0.044(3) 0.044(4) 0.003(3) 0.005(3) 0.001(3)
C16 0.054(4) 0.034(4) 0.077(5) 0.004(3) 0.003(3) 0.010(3)
C17 0.045(4) 0.050(4) 0.082(6) -0.007(4) 0.002(4) 0.009(3)
C18 0.055(4) 0.035(3) 0.045(4) 0.001(3) 0.007(3) 0.010(3)
C19 0.058(4) 0.037(3) 0.049(4) 0.002(3) 0.010(3) 0.000(3)
C20 0.061(4) 0.049(4) 0.033(3) -0.001(3) 0.008(3) -0.002(3)
C21 0.067(4) 0.042(4) 0.051(4) -0.006(3) 0.000(4) -0.003(3)
C22 0.058(4) 0.053(4) 0.054(4) -0.005(4) -0.002(4) -0.006(3)
C23 0.087(6) 0.033(4) 0.058(4) -0.001(3) 0.007(4) -0.012(4)
C24 0.077(5) 0.053(4) 0.042(4) 0.007(3) 0.002(4) 0.000(4)
C25 0.076(4) 0.016(3) 0.078(5) -0.006(4) -0.013(5) 0.002(3)
C26 0.025(3) 0.050(3) 0.078(5) -0.023(4) 0.003(3) 0.007(2)
C27 0.053(4) 0.030(3) 0.054(4) -0.018(3) 0.012(3) 0.007(3)
N1 0.047(3) 0.040(3) 0.054(3) -0.006(3) -0.003(3) 0.001(2)
N2 0.038(3) 0.045(3) 0.091(5) -0.004(3) -0.001(3) 0.001(2)
N3 0.040(3) 0.048(3) 0.097(5) 0.003(3) -0.007(3) 0.001(2)
N4 0.040(2) 0.034(2) 0.043(3) 0.006(2) 0.000(2) 0.002(2)
N5 0.047(3) 0.030(3) 0.098(7) 0.022(4) -0.003(3) -0.001(3)
N6 0.072(4) 0.056(4) 0.076(4) 0.014(4) -0.007(4) -0.014(3)
N7 0.056(3) 0.044(3) 0.070(4) -0.003(3) 0.003(3) 0.005(3)
N8 0.057(3) 0.046(3) 0.055(3) 0.005(3) 0.002(3) 0.000(3)
N9 0.065(4) 0.047(3) 0.060(4) 0.013(3) 0.006(3) 0.006(3)
N10 0.049(3) 0.038(3) 0.054(3) 0.002(3) 0.000(3) 0.003(2)
N11 0.060(4) 0.046(4) 0.082(5) 0.018(4) -0.006(3) 0.002(3)
N12 0.075(4) 0.047(3) 0.052(3) -0.007(3) -0.001(3) -0.015(3)
N13 0.067(4) 0.123(6) 0.079(5) -0.004(5) -0.006(4) -0.033(4)
N14 0.081(4) 0.080(4) 0.086(5) -0.006(4) -0.015(4) -0.024(4)
N15 0.068(4) 0.092(5) 0.073(5) 0.024(4) -0.010(4) -0.019(4)

loop_
_atom_type_symbol
_atom_type_description
_atom_type_scat_dispersion_real
_atom_type_scat_dispersion_imag
_atom_type_scat_source
C C 0.0033 0.0016 'International Tables Vol C Tables 4.2.6.8 and 6.1.1.4'
H H 0.0000 0.0000 'International Tables Vol C Tables 4.2.6.8 and 6.1.1.4'
Cu Cu 0.3201 1.2651 'International Tables Vol C Tables 4.2.6.8 and 6.1.1.4'
N N 0.0061 0.0033 'International Tables Vol C Tables 4.2.6.8 and 6.1.1.4'

loop_
_geom_angle_atom_site_label_1
_geom_angle_atom_site_label_2
_geom_angle_atom_site_label_3
_geom_angle
_geom_angle_site_symmetry_1
_geom_angle_site_symmetry_3
C26 Cu1 N13 141.4(2) . .
C26 Cu1 N1 104.6(2) . .
N13 Cu1 N1 113.67(19) . .
C27 Cu2 N14 146.7(3) . .
C27 Cu2 N7 104.0(2) . .
N14 Cu2 N7 108.3(2) . .
C25 Cu3 N15 126.1(3) . 3_644
C25 Cu3 N12 103.9(2) . 1_655
N15 Cu3 N12 128.6(2) 3_644 1_655
N1 C1 C2 122.0(5) . .
N1 C1 H1 117(3) . .
C2 C1 H1 121(3) . .
C1 C2 C3 121.5(5) . .
C1 C2 H2 119(3) . .
C3 C2 H2 120(3) . .
C4 C3 C2 116.0(5) . .
C4 C3 C6 124.2(5) . .
C2 C3 C6 119.8(5) . .
C5 C4 C3 119.5(6) . .
C5 C4 H4 114(4) . .
C3 C4 H4 127(4) . .
N1 C5 C4 124.5(6) . .
N1 C5 H5 112(3) . .
C4 C5 H5 123(3) . .
N2 C6 N4 108.9(5) . .
N2 C6 C3 122.8(5) . .
N4 C6 C3 128.2(5) . .
N3 C7 N4 108.5(5) . .
N3 C7 C8 123.4(5) . .
N4 C7 C8 128.1(5) . .
C9 C8 C12 115.8(6) . .
C9 C8 C7 119.4(5) . .
C12 C8 C7 124.8(5) . .
C10 C9 C8 120.1(7) . .
C10 C9 H9 125(3) . .
C8 C9 H9 115(3) . .
N6 C10 C9 124.4(7) . .
N6 C10 H10 114(3) . .
C9 C10 H10 121(3) . .
N6 C11 C12 125.2(7) . .
N6 C11 H11 114(4) . .
C12 C11 H11 121(4) . .
C11 C12 C8 119.5(7) . .
C11 C12 H12 122(3) . .
C8 C12 H12 118(3) . .
N7 C13 C14 122.5(7) . .
N7 C13 H13 117(3) . .
C14 C13 H13 120(3) . .
C13 C14 C15 121.4(7) . .
C13 C14 H14 123(4) . .
C15 C14 H14 115(4) . .
C14 C15 C16 116.5(6) . .
C14 C15 C18 126.1(6) . .
C16 C15 C18 117.4(5) . .
C17 C16 C15 119.2(6) . .
C17 C16 H16 121(3) . .
C15 C16 H16 120(3) . .
N7 C17 C16 124.2(6) . .
N7 C17 H17 113(4) . .
C16 C17 H17 122(4) . .
N8 C18 N10 110.9(5) . .
N8 C18 C15 122.8(6) . .
N10 C18 C15 126.2(5) . .
N9 C19 N10 109.5(5) . .
N9 C19 C20 125.4(6) . .
N10 C19 C20 125.1(6) . .
C21 C20 C24 117.9(6) . .
C21 C20 C19 122.9(6) . .
C24 C20 C19 119.2(6) . .
C22 C21 C20 119.2(6) . .
C22 C21 H21 124(3) . .
C20 C21 H21 117(3) . .
N12 C22 C21 124.2(6) . .
N12 C22 H22 113(3) . .
C21 C22 H22 123(3) . .
N12 C23 C24 124.4(7) . .
N12 C23 H23 117(3) . .
C24 C23 H23 119(3) . .
C23 C24 C20 118.2(7) . .
C23 C24 H24 128(3) . .
C20 C24 H24 114(3) . .
N13 C25 Cu3 165.1(6) . .
N14 C26 Cu1 166.0(7) . .
N15 C27 Cu2 177.2(6) . .
C5 N1 C1 116.5(5) . .
C5 N1 Cu1 120.1(4) . .
C1 N1 Cu1 122.5(4) . .
C6 N2 N3 107.7(5) . .
C7 N3 N2 107.9(4) . .
C6 N4 C7 107.0(4) . .
C6 N4 N5 123.6(5) . .
C7 N4 N5 129.4(5) . .
N4 N5 H5A 98(7) . .
N4 N5 H5B 104(6) . .
H5A N5 H5B 96(10) . .
C11 N6 C10 115.0(6) . .
C13 N7 C17 116.2(6) . .
C13 N7 Cu2 122.2(4) . .
C17 N7 Cu2 121.5(4) . .
C18 N8 N9 107.0(5) . .
C19 N9 N8 107.8(5) . .
C19 N10 C18 104.8(5) . .
C19 N10 N11 123.7(5) . .
C18 N10 N11 130.9(5) . .
N10 N11 H11A 121(3) . .
N10 N11 H11B 117(5) . .
H11A N11 H11B 73(5) . .
C22 N12 C23 115.9(6) . .
C22 N12 Cu3 119.0(5) . 1_455
C23 N12 Cu3 124.4(5) . 1_455
C25 N13 Cu1 171.9(5) . .
C26 N14 Cu2 172.2(6) . .
C27 N15 Cu3 174.8(6) . 3_655

loop_
_geom_bond_atom_site_label_1
_geom_bond_atom_site_label_2
_geom_bond_distance
_geom_bond_site_symmetry_2
Cu1 C26 1.856(5) .
Cu1 N13 1.924(7) .
Cu1 N1 2.082(4) .
Cu2 C27 1.829(6) .
Cu2 N14 1.903(7) .
Cu2 N7 2.091(5) .
Cu3 C25 1.904(5) .
Cu3 N15 1.929(8) 3_644
Cu3 N12 2.039(6) 1_655
C1 N1 1.359(6) .
C1 C2 1.369(8) .
C1 H1 0.97(4) .
C2 C3 1.390(7) .
C2 H2 1.00(6) .
C3 C4 1.386(7) .
C3 C6 1.454(7) .
C4 C5 1.380(8) .
C4 H4 0.83(5) .
C5 N1 1.325(7) .
C5 H5 0.88(5) .
C6 N2 1.318(7) .
C6 N4 1.352(6) .
C7 N3 1.317(7) .
C7 N4 1.363(6) .
C7 C8 1.458(7) .
C8 C9 1.389(8) .
C8 C12 1.397(8) .
C9 C10 1.375(9) .
C9 H9 0.98(5) .
C10 N6 1.347(9) .
C10 H10 0.95(6) .
C11 N6 1.319(9) .
C11 C12 1.384(9) .
C11 H11 0.89(7) .
C12 H12 0.80(5) .
C13 N7 1.344(7) .
C13 C14 1.365(9) .
C13 H13 0.93(5) .
C14 C15 1.370(9) .
C14 H14 0.71(4) .
C15 C16 1.398(8) .
C15 C18 1.470(8) .
C16 C17 1.359(9) .
C16 H16 1.00(6) .
C17 N7 1.349(7) .
C17 H17 1.07(7) .
C18 N8 1.295(7) .
C18 N10 1.372(7) .
C19 N9 1.318(7) .
C19 N10 1.362(7) .
C19 C20 1.460(8) .
C20 C21 1.380(8) .
C20 C24 1.400(8) .
C21 C22 1.369(8) .
C21 H21 0.99(6) .
C22 N12 1.339(8) .
C22 H22 0.96(4) .
C23 N12 1.341(9) .
C23 C24 1.374(10) .
C23 H23 0.86(4) .
C24 H24 1.00(5) .
C25 N13 1.128(7) .
C26 N14 1.154(7) .
C27 N15 1.137(8) .
N2 N3 1.377(6) .
N4 N5 1.429(7) .
N5 H5A 1.20(19) .
N5 H5B 0.57(5) .
N8 N9 1.383(7) .
N10 N11 1.403(7) .
N11 H11A 1.00(5) .
N11 H11B 0.69(5) .
N12 Cu3 2.039(6) 1_455
N15 Cu3 1.929(8) 3_655
